data_4102170
loop_
_publ_author_name
'Cai-Ming Liu'
'Ren-Gen Xiong'
'De-Qing Zhang'
'Dao-Ben Zhu'

_publ_section_title
;
 Nanoscale Homochiral C3-Symmetric Mixed-Valence Manganese Cluster
 Complexes with Both Ferromagnetic and Ferroelectric Properties
;
_journal_name_full 'Journal of the American Chemical Society'
_journal_page_first 4044
_journal_page_last 4045
_journal_paper_doi 10.1021/ja910310p
_journal_volume 132
_journal_year 2010
_chemical_absolute_configuration syn
_chemical_formula_sum 'C168 H222 Cl4 Mn25 N15 O112'
_chemical_formula_weight 5758.91
_chemical_name_systematic
; 
 ? 
;
_space_group_IT_number 146
_symmetry_cell_setting rhombohedral
_symmetry_space_group_name_Hall 'R 3'
_symmetry_space_group_name_H-M 'R 3 :H'
_atom_sites_solution_hydrogens geom
_atom_sites_solution_primary direct
_atom_sites_solution_secondary difmap
_audit_creation_method SHELXL-97
_cell_angle_alpha 90.00
_cell_angle_beta 90.00
_cell_angle_gamma 120.00
_cell_formula_units_Z 3
_cell_length_a 26.933(4)
_cell_length_b 26.933(4)
_cell_length_c 33.251(7)
_cell_measurement_reflns_used 22489
_cell_measurement_temperature 173(2)
_cell_measurement_theta_max 27.4778
_cell_measurement_theta_min 1.5041
_cell_volume 20888(6)
_computing_cell_refinement SMART
_computing_data_collection 'SMART (Bruker, 2000)'
_computing_data_reduction 'SAINT (Bruker, 2000)'
_computing_molecular_graphics 'SHELXL-97 (Sheldrick, 1997)'
_computing_publication_material 'SHELXL-97 (Sheldrick, 1997)'
_computing_structure_refinement 'SHELXL-97 (Sheldrick, 1997)'
_computing_structure_solution 'SHELXS-97 (Sheldrick, 1990)'
_diffrn_ambient_temperature 173(2)
_diffrn_detector_area_resol_mean '15x15 microns'
_diffrn_measured_fraction_theta_full 0.997
_diffrn_measured_fraction_theta_max 0.997
_diffrn_measurement_device_type 'CCD area dtetector'
_diffrn_measurement_method 'phi and omega scans'
_diffrn_radiation_monochromator graphite
_diffrn_radiation_source 'fine-focus sealed tube'
_diffrn_radiation_type MoK\a
_diffrn_radiation_wavelength 0.71073
_diffrn_reflns_av_R_equivalents 0.0552
_diffrn_reflns_av_sigmaI/netI 0.0445
_diffrn_reflns_limit_h_max 34
_diffrn_reflns_limit_h_min -31
_diffrn_reflns_limit_k_max 34
_diffrn_reflns_limit_k_min -34
_diffrn_reflns_limit_l_max 43
_diffrn_reflns_limit_l_min -43
_diffrn_reflns_number 85359
_diffrn_reflns_theta_full 27.44
_diffrn_reflns_theta_max 27.44
_diffrn_reflns_theta_min 1.84
_exptl_absorpt_coefficient_mu 1.210
_exptl_absorpt_correction_T_max 0.4777
_exptl_absorpt_correction_T_min 0.3361
_exptl_absorpt_correction_type numerical
_exptl_crystal_colour 'Dark brown'
_exptl_crystal_density_diffrn 1.373
_exptl_crystal_density_method 'not measured'
_exptl_crystal_description Block
_exptl_crystal_F_000 8772
_exptl_crystal_size_max 0.23
_exptl_crystal_size_mid 0.23
_exptl_crystal_size_min 0.18
_refine_diff_density_max 1.065
_refine_diff_density_min -0.649
_refine_diff_density_rms 0.119
_refine_ls_abs_structure_details 'Flack H D (1983), Acta Cryst. A39, 876-881'
_refine_ls_abs_structure_Flack 0.039(15)
_refine_ls_extinction_coef 0.00015(2)
_refine_ls_extinction_expression Fc^*^=kFc[1+0.001xFc^2^\l^3^/sin(2\q)]^-1/4^
_refine_ls_extinction_method SHELXL
_refine_ls_goodness_of_fit_ref 1.085
_refine_ls_hydrogen_treatment constr
_refine_ls_matrix_type full
_refine_ls_number_parameters 995
_refine_ls_number_reflns 21126
_refine_ls_number_restraints 1
_refine_ls_restrained_S_all 1.085
_refine_ls_R_factor_all 0.0672
_refine_ls_R_factor_gt 0.0654
_refine_ls_shift/su_max 0.000
_refine_ls_shift/su_mean 0.000
_refine_ls_structure_factor_coef Fsqd
_refine_ls_weighting_details 'calc w=1/[\s^2^(Fo^2^)+(0.1157P)^2^+28.1919P] where P=(Fo^2^+2Fc^2^)/3'
_refine_ls_weighting_scheme calc
_refine_ls_wR_factor_gt 0.1816
_refine_ls_wR_factor_ref 0.1844
_reflns_number_gt 20295
_reflns_number_total 21126
_reflns_threshold_expression >2sigma(I)
_cod_data_source_file ja910310p_si_002.cif
_cod_data_source_block 1
_cod_depositor_comments
;
The following automatic conversions were performed:

'_symmetry_cell_setting' value 'RHOMBOHEDRAL' changed to
'rhombohedral' according to the built-in table from CIF Core
dictionary named 'cif_core.dic' version 2.4.1 from
2010-06-29.

'_exptl_absorpt_correction_type' value 'Numerical'
changed to 'numerical' according to the built-in table from CIF Core
dictionary named 'cif_core.dic' version 2.4.1 from 2010-06-29.

Automatic conversion script
Id: cif_fix_values 1715 2011-07-08 13:25:40Z adriana 
;
_cod_original_sg_symbol_H-M 'R 3'
_cod_database_code 4102170

loop_
_symmetry_equiv_pos_as_xyz
'x, y, z'
'-y, x-y, z'
'-x+y, -x, z'
'x+2/3, y+1/3, z+1/3'
'-y+2/3, x-y+1/3, z+1/3'
'-x+y+2/3, -x+1/3, z+1/3'
'x+1/3, y+2/3, z+2/3'
'-y+1/3, x-y+2/3, z+2/3'
'-x+y+1/3, -x+2/3, z+2/3'

loop_
_atom_site_label
_atom_site_type_symbol
_atom_site_fract_x
_atom_site_fract_y
_atom_site_fract_z
_atom_site_U_iso_or_equiv
_atom_site_adp_type
_atom_site_occupancy
_atom_site_symmetry_multiplicity
_atom_site_calc_flag
_atom_site_refinement_flags
Mn1 Mn 0.63383(3) 0.81735(3) 0.18482(2) 0.04211(17) Uani 1 1 d .
Mn2 Mn 0.58058(3) 0.72404(3) 0.12101(2) 0.04411(17) Uani 1 1 d .
Mn3 Mn 0.61443(3) 0.69902(3) 0.20259(3) 0.04189(17) Uani 1 1 d .
Mn4 Mn 0.49222(3) 0.71296(3) 0.20025(2) 0.03572(15) Uani 1 1 d .
Mn5 Mn 0.35625(3) 0.61090(3) 0.20123(2) 0.03556(15) Uani 1 1 d .
Mn6 Mn 0.41139(3) 0.68881(3) 0.28053(2) 0.03390(14) Uani 1 1 d .
Mn7 Mn 0.3333 0.6667 0.36156(3) 0.0314(2) Uani 1 3 d S
Mn8 Mn 0.33338(3) 0.60147(3) 0.45098(2) 0.03696(15) Uani 1 1 d .
Mn9 Mn 0.92603(3) 0.95157(3) 0.11728(3) 0.0493(2) Uani 1 1 d .
Cl1 Cl 0.3333 0.6667 0.14331(8) 0.0522(5) Uani 1 3 d S
Cl2 Cl 0.37011(6) 0.57628(6) 0.27292(5) 0.0561(3) Uani 1 1 d .
C1 C 0.6939(3) 0.9273(3) 0.1467(2) 0.0633(16) Uani 1 1 d .
C2 C 0.7276(4) 0.9594(3) 0.1140(2) 0.0750(19) Uani 1 1 d .
C3 C 0.7622(6) 1.0183(4) 0.1165(4) 0.121(4) Uani 1 1 d .
H3 H 0.7875 1.0388 0.0958 0.145 Uiso 1 1 calc R
C4 C 0.7584(7) 1.0463(4) 0.1504(3) 0.138(6) Uani 1 1 d .
H4A H 0.7804 1.0860 0.1521 0.165 Uiso 1 1 calc R
C5 C 0.7228(7) 1.0159(3) 0.1814(3) 0.131(6) Uani 1 1 d .
H5A H 0.7200 1.0354 0.2036 0.157 Uiso 1 1 calc R
C6 C 0.6905(4) 0.9559(3) 0.1802(3) 0.079(2) Uani 1 1 d .
C7 C 0.7491(4) 0.9588(4) 0.0450(3) 0.088(2) Uani 1 1 d .
H7A H 0.7453 0.9324 0.0242 0.131 Uiso 1 1 calc R
H7B H 0.7890 0.9863 0.0489 0.131 Uiso 1 1 calc R
H7C H 0.7290 0.9783 0.0373 0.131 Uiso 1 1 calc R
C8 C 0.6503(4) 0.9258(3) 0.2137(2) 0.079(2) Uani 1 1 d .
H8A H 0.6459 0.9478 0.2334 0.095 Uiso 1 1 calc R
C9 C 0.5809(2) 0.8432(2) 0.25079(17) 0.0474(11) Uani 1 1 d .
H9A H 0.5419 0.8310 0.2425 0.057 Uiso 1 1 calc R
H9B H 0.5905 0.8690 0.2735 0.057 Uiso 1 1 calc R
C10 C 0.5868(2) 0.7923(2) 0.26186(15) 0.0412(10) Uani 1 1 d .
H10A H 0.6239 0.8057 0.2751 0.049 Uiso 1 1 calc R
C11 C 0.53919(19) 0.7480(2) 0.28882(16) 0.0425(10) Uani 1 1 d .
H11A H 0.5512 0.7228 0.3006 0.051 Uiso 1 1 calc R
H11B H 0.5314 0.7674 0.3104 0.051 Uiso 1 1 calc R
C12 C 0.5869(3) 0.5892(3) 0.0628(3) 0.076(2) Uani 1 1 d .
C13 C 0.5575(4) 0.5452(4) 0.0370(4) 0.104(4) Uani 1 1 d .
H13A H 0.5693 0.5186 0.0326 0.125 Uiso 1 1 calc R
C14 C 0.5072(5) 0.5395(5) 0.0161(4) 0.100(3) Uani 1 1 d .
H14A H 0.4902 0.5129 -0.0045 0.120 Uiso 1 1 calc R
C15 C 0.4862(4) 0.5721(4) 0.0267(3) 0.092(3) Uani 1 1 d .
H15A H 0.4513 0.5647 0.0160 0.110 Uiso 1 1 calc R
C16 C 0.5155(3) 0.6192(3) 0.0545(2) 0.0656(16) Uani 1 1 d .
C17 C 0.5655(3) 0.6277(3) 0.0734(2) 0.0579(14) Uani 1 1 d .
C18 C 0.6589(4) 0.5649(4) 0.0773(4) 0.097(3) Uani 1 1 d .
H18A H 0.6923 0.5778 0.0939 0.146 Uiso 1 1 calc R
H18B H 0.6694 0.5666 0.0496 0.146 Uiso 1 1 calc R
H18C H 0.6313 0.5261 0.0843 0.146 Uiso 1 1 calc R
C19 C 0.4897(3) 0.6520(3) 0.06385(18) 0.0572(14) Uani 1 1 d .
H19A H 0.4549 0.6417 0.0516 0.069 Uiso 1 1 calc R
C20 C 0.4777(3) 0.7247(3) 0.09735(17) 0.0526(12) Uani 1 1 d .
H20B H 0.4449 0.7004 0.1141 0.063 Uiso 1 1 calc R
H20C H 0.4640 0.7331 0.0727 0.063 Uiso 1 1 calc R
C21 C 0.5174(2) 0.7794(2) 0.11917(16) 0.0462(11) Uani 1 1 d .
H21A H 0.5433 0.8082 0.0998 0.055 Uiso 1 1 calc R
C22 C 0.4862(2) 0.8040(2) 0.14357(16) 0.0445(11) Uani 1 1 d .
H22A H 0.5131 0.8432 0.1514 0.053 Uiso 1 1 calc R
H22B H 0.4564 0.8041 0.1273 0.053 Uiso 1 1 calc R
C23 C 0.6941(2) 0.7132(3) 0.26688(18) 0.0502(12) Uani 1 1 d .
C24 C 0.7489(3) 0.7455(3) 0.28274(19) 0.0567(13) Uani 1 1 d .
C25 C 0.7661(3) 0.7249(3) 0.3145(2) 0.0691(17) Uani 1 1 d .
H25A H 0.8034 0.7460 0.3242 0.083 Uiso 1 1 calc R
C26 C 0.7286(3) 0.6733(4) 0.3320(3) 0.078(2) Uani 1 1 d .
H26A H 0.7403 0.6604 0.3540 0.094 Uiso 1 1 calc R
C27 C 0.6749(3) 0.6410(4) 0.3174(2) 0.0736(19) Uani 1 1 d .
H27A H 0.6504 0.6059 0.3295 0.088 Uiso 1 1 calc R
C28 C 0.6548(3) 0.6590(3) 0.2845(2) 0.0554(13) Uani 1 1 d .
C29 C 0.8386(3) 0.8299(4) 0.2763(3) 0.088(3) Uani 1 1 d .
H29A H 0.8571 0.8644 0.2606 0.131 Uiso 1 1 calc R
H29B H 0.8584 0.8089 0.2730 0.131 Uiso 1 1 calc R
H29C H 0.8392 0.8396 0.3042 0.131 Uiso 1 1 calc R
C30 C 0.5966(3) 0.6256(3) 0.27253(18) 0.0523(12) Uani 1 1 d .
H30A H 0.5732 0.5930 0.2875 0.063 Uiso 1 1 calc R
C31 C 0.5122(2) 0.6008(2) 0.23264(19) 0.0476(11) Uani 1 1 d .
H31A H 0.4896 0.6141 0.2470 0.057 Uiso 1 1 calc R
H31B H 0.4987 0.5612 0.2401 0.057 Uiso 1 1 calc R
C32 C 0.5068(2) 0.6057(2) 0.18762(18) 0.0440(11) Uani 1 1 d .
H32A H 0.5228 0.5848 0.1736 0.053 Uiso 1 1 calc R
C33 C 0.4455(2) 0.5846(2) 0.17245(19) 0.0473(12) Uani 1 1 d .
H33A H 0.4439 0.5794 0.1435 0.057 Uiso 1 1 calc R
H33B H 0.4192 0.5480 0.1847 0.057 Uiso 1 1 calc R
C34 C 0.2481(2) 0.4877(2) 0.47668(19) 0.0523(13) Uani 1 1 d .
C35 C 0.2005(3) 0.4537(3) 0.5022(2) 0.0670(18) Uani 1 1 d .
C36 C 0.1708(5) 0.3958(4) 0.4982(4) 0.116(5) Uani 1 1 d .
H36A H 0.1404 0.3738 0.5155 0.140 Uiso 1 1 calc R
C37 C 0.1857(6) 0.3683(4) 0.4677(5) 0.156(7) Uani 1 1 d .
H37A H 0.1638 0.3288 0.4643 0.187 Uiso 1 1 calc R
C38 C 0.2306(6) 0.3990(3) 0.4443(5) 0.152(7) Uani 1 1 d .
H38A H 0.2409 0.3806 0.4251 0.182 Uiso 1 1 calc R
C39 C 0.2637(3) 0.4599(3) 0.4482(3) 0.080(3) Uani 1 1 d .
C40 C 0.1441(4) 0.4542(5) 0.5577(3) 0.095(3) Uani 1 1 d .
H40A H 0.1409 0.4814 0.5745 0.142 Uiso 1 1 calc R
H40B H 0.1538 0.4307 0.5740 0.142 Uiso 1 1 calc R
H40C H 0.1083 0.4303 0.5444 0.142 Uiso 1 1 calc R
C41 C 0.3095(3) 0.4901(2) 0.4196(3) 0.0670(19) Uani 1 1 d .
H41A H 0.3184 0.4683 0.4025 0.080 Uiso 1 1 calc R
C42 C 0.3806(2) 0.5717(2) 0.38305(17) 0.0425(10) Uani 1 1 d .
H42A H 0.3610 0.5703 0.3582 0.051 Uiso 1 1 calc R
H42B H 0.4018 0.5517 0.3790 0.051 Uiso 1 1 calc R
C43 C 0.42089(19) 0.6332(2) 0.39509(15) 0.0386(9) Uani 1 1 d .
H43A H 0.4481 0.6346 0.4153 0.046 Uiso 1 1 calc R
C44 C 0.45373(19) 0.6729(2) 0.35985(15) 0.0375(9) Uani 1 1 d .
H44A H 0.4858 0.7081 0.3700 0.045 Uiso 1 1 calc R
H44B H 0.4688 0.6544 0.3427 0.045 Uiso 1 1 calc R
C45 C 0.8552(2) 0.8351(2) 0.08672(18) 0.0497(12) Uani 1 1 d .
C46 C 0.8520(3) 0.7902(3) 0.0621(2) 0.0557(13) Uani 1 1 d .
C47 C 0.8015(3) 0.7380(3) 0.0609(2) 0.0604(15) Uani 1 1 d .
H47A H 0.7996 0.7075 0.0465 0.073 Uiso 1 1 calc R
C48 C 0.7534(3) 0.7314(3) 0.0815(3) 0.074(2) Uani 1 1 d .
H48A H 0.7190 0.6972 0.0786 0.089 Uiso 1 1 calc R
C49 C 0.7548(3) 0.7717(3) 0.1049(3) 0.0702(18) Uani 1 1 d .
H49A H 0.7221 0.7651 0.1188 0.084 Uiso 1 1 calc R
C50 C 0.8072(2) 0.8261(3) 0.1089(2) 0.0547(13) Uani 1 1 d .
C51 C 0.8979(3) 0.7624(4) 0.0138(3) 0.076(2) Uani 1 1 d .
H51A H 0.9348 0.7757 0.0018 0.113 Uiso 1 1 calc R
H51B H 0.8705 0.7566 -0.0067 0.113 Uiso 1 1 calc R
H51C H 0.8862 0.7269 0.0276 0.113 Uiso 1 1 calc R
C52 C 0.8064(3) 0.8662(3) 0.1355(2) 0.0626(16) Uani 1 1 d .
H52A H 0.7714 0.8568 0.1472 0.075 Uiso 1 1 calc R
C53 C 0.8469(3) 0.9520(3) 0.1761(3) 0.0729(19) Uani 1 1 d .
H53A H 0.8547 0.9422 0.2025 0.087 Uiso 1 1 calc R
H53B H 0.8090 0.9479 0.1762 0.087 Uiso 1 1 calc R
C54 C 0.8937(3) 1.0150(3) 0.1643(2) 0.0700(18) Uani 1 1 d .
H54A H 0.8800 1.0283 0.1417 0.084 Uiso 1 1 calc R
C55 C 0.9076(5) 1.0552(4) 0.1999(3) 0.097(3) Uani 1 1 d .
H55A H 0.9379 1.0931 0.1924 0.117 Uiso 1 1 calc R
H55B H 0.8739 1.0578 0.2066 0.117 Uiso 1 1 calc R
C56 C 0.7968(5) 0.7159(5) 0.1856(4) 0.103(3) Uiso 1 1 d .
H56A H 0.7849 0.7428 0.1929 0.155 Uiso 1 1 calc R
H56B H 0.8182 0.7278 0.1610 0.155 Uiso 1 1 calc R
H56C H 0.8206 0.7143 0.2066 0.155 Uiso 1 1 calc R
N1 N 0.6218(2) 0.8721(2) 0.21682(16) 0.0504(10) Uani 1 1 d .
N2 N 0.5103(2) 0.6953(2) 0.08803(14) 0.0515(10) Uani 1 1 d .
N3 N 0.57381(18) 0.63705(19) 0.24267(14) 0.0455(9) Uani 1 1 d .
N4 N 0.33856(17) 0.54452(17) 0.41606(13) 0.0398(8) Uani 1 1 d .
N5 N 0.8510(2) 0.9158(2) 0.14542(18) 0.0617(13) Uani 1 1 d .
O1W O 0.64307(18) 0.64718(19) 0.16938(14) 0.0550(9) Uani 1 1 d .
O1 O 0.7255(2) 0.9281(2) 0.08151(15) 0.0737(13) Uani 1 1 d .
O2 O 0.66782(18) 0.87125(16) 0.14282(13) 0.0533(9) Uani 1 1 d .
O2W O 0.6338(2) 0.79408(19) 0.07850(14) 0.0599(11) Uani 1 1 d .
O3 O 0.58590(14) 0.76402(14) 0.22449(11) 0.0396(7) Uani 1 1 d .
O3W O 0.71643(16) 0.84679(18) 0.21734(14) 0.0549(9) Uani 1 1 d .
O4 O 0.48896(13) 0.71552(14) 0.26567(10) 0.0389(7) Uani 1 1 d .
O4W O 0.39961(19) 0.60928(18) 0.49210(13) 0.0544(9) Uani 1 1 d .
O5W O 0.88688(19) 0.98355(19) 0.07077(16) 0.0626(11) Uani 1 1 d .
O5 O 0.6347(2) 0.6007(2) 0.0837(2) 0.0814(17) Uani 1 1 d .
O6 O 0.59624(17) 0.66849(17) 0.09934(13) 0.0528(9) Uani 1 1 d .
O7 O 0.54984(15) 0.76647(15) 0.14683(11) 0.0423(7) Uani 1 1 d .
O8 O 0.46173(15) 0.76984(14) 0.17836(11) 0.0403(7) Uani 1 1 d .
O9 O 0.78213(18) 0.7965(2) 0.26364(14) 0.0620(11) Uani 1 1 d .
O10 O 0.68005(16) 0.73422(17) 0.23443(13) 0.0511(9) Uani 1 1 d .
O11 O 0.54057(15) 0.66574(15) 0.17816(11) 0.0417(7) Uani 1 1 d .
O12 O 0.42947(14) 0.62553(14) 0.18261(12) 0.0428(8) Uani 1 1 d .
O13 O 0.18804(19) 0.4840(2) 0.52837(15) 0.0633(11) Uani 1 1 d .
O14 O 0.27360(16) 0.54369(15) 0.48118(12) 0.0455(8) Uani 1 1 d .
O15 O 0.38605(13) 0.65452(13) 0.41227(10) 0.0341(6) Uani 1 1 d .
O16 O 0.41678(12) 0.68567(14) 0.33713(10) 0.0359(6) Uani 1 1 d .
O17 O 0.64016(15) 0.75617(16) 0.16095(12) 0.0445(7) Uani 1 1 d .
O18 O 0.40027(13) 0.68599(13) 0.22365(10) 0.0347(6) Uani 1 1 d .
O19 O 0.3333 0.6667 0.29154(17) 0.0346(11) Uani 1 3 d S
O20 O 0.3333 0.6667 0.47483(18) 0.0390(11) Uani 1 3 d S
O21 O 0.90124(19) 0.8042(2) 0.04183(17) 0.0667(12) Uani 1 1 d .
O22 O 0.90507(17) 0.88476(17) 0.08697(15) 0.0570(10) Uani 1 1 d .
O23 O 0.94357(19) 1.01319(19) 0.15270(14) 0.0580(10) Uani 1 1 d .
O24 O 0.9258(5) 1.0358(4) 0.2359(3) 0.129(3) Uani 1 1 d .
O25 O 1.0000 1.0000 0.0931(2) 0.0436(13) Uani 1 3 d S
O26 O 0.7478(3) 0.6607(3) 0.1804(4) 0.126(3) Uani 1 1 d .
H26 H 0.7506 0.6468 0.1592 0.190 Uiso 1 1 calc R
O6W O 0.8779(6) 0.9935(6) 0.3202(10) 0.325(15) Uani 1 1 d .
O7W O 0.7633(8) 0.9362(6) 0.2708(3) 0.098(5) Uani 0.50 1 d P
O8W O 1.0000 1.0000 0.2271(4) 0.125(5) Uani 1 3 d S
O9W O 0.3228(4) 0.3958(4) 0.35080(19) 0.115(3) Uani 1 1 d .
O10W O 1.0000 1.0000 0.0115(3) 0.100(3) Uani 1 3 d S
O11W O 0.5771(4) 0.8160(4) 0.01390(19) 0.106(2) Uani 1 1 d .
O12W O 0.4981(2) 0.5573(3) 0.34091(17) 0.0750(14) Uani 1 1 d .
O13W O 0.45952(19) 0.54293(19) 0.4789(2) 0.0754(16) Uani 1 1 d .
O14W O 0.3333 0.6667 0.5586(5) 0.143(12) Uani 0.50 3 d SP
O15W O 0.4542(10) 0.4944(13) 0.4116(9) 0.25(2) Uani 0.50 1 d P
O16W O 0.8583(16) 0.9309(11) -0.0024(4) 0.158(14) Uani 0.33 1 d P
O17W O 0.573(2) 0.9388(10) 0.0779(11) 0.15(3) Uani 0.17 1 d P
O18W O 0.9861(11) 1.0929(12) -0.0177(7) 0.298(12) Uani 1 1 d .
H1WA H 0.6700 0.6400 0.1679 0.358 Uiso 1 1 d R
H4WA H 0.4168 0.5928 0.4980 0.358 Uiso 1 1 d R
H1WB H 0.6356 0.6521 0.1470 0.358 Uiso 1 1 d R
H4WB H 0.4195 0.6457 0.5083 0.358 Uiso 1 1 d R
H3WA H 0.7177 0.8205 0.2282 0.358 Uiso 1 1 d R
H3WB H 0.7230 0.8837 0.2280 0.358 Uiso 1 1 d R
H5WA H 0.9078 1.0261 0.0735 0.358 Uiso 1 1 d R
H5WB H 0.8781 0.9733 0.0501 0.358 Uiso 1 1 d R
H2WA H 0.6572 0.8336 0.0928 0.358 Uiso 1 1 d R
H2WB H 0.6742 0.8205 0.0747 0.358 Uiso 1 1 d R

loop_
_atom_site_aniso_label
_atom_site_aniso_U_11
_atom_site_aniso_U_22
_atom_site_aniso_U_33
_atom_site_aniso_U_23
_atom_site_aniso_U_13
_atom_site_aniso_U_12
Mn1 0.0342(3) 0.0340(3) 0.0544(4) 0.0003(3) 0.0105(3) 0.0143(3)
Mn2 0.0388(4) 0.0434(4) 0.0540(4) -0.0062(3) 0.0051(3) 0.0235(3)
Mn3 0.0289(3) 0.0365(4) 0.0597(4) -0.0005(3) 0.0021(3) 0.0159(3)
Mn4 0.0283(3) 0.0308(3) 0.0482(3) -0.0011(3) 0.0027(3) 0.0149(3)
Mn5 0.0263(3) 0.0291(3) 0.0504(4) -0.0055(3) -0.0009(2) 0.0132(2)
Mn6 0.0235(3) 0.0317(3) 0.0456(3) 0.0008(2) 0.0008(2) 0.0132(2)
Mn7 0.0243(3) 0.0243(3) 0.0456(6) 0.000 0.000 0.01213(15)
Mn8 0.0315(3) 0.0285(3) 0.0513(4) 0.0038(3) 0.0034(3) 0.0153(3)
Mn9 0.0374(4) 0.0381(4) 0.0698(5) -0.0031(3) 0.0053(3) 0.0169(3)
Cl1 0.0441(7) 0.0441(7) 0.0684(13) 0.000 0.000 0.0220(3)
Cl2 0.0459(7) 0.0480(7) 0.0684(8) -0.0041(6) 0.0010(6) 0.0189(6)
C1 0.068(4) 0.040(3) 0.067(4) 0.010(3) 0.012(3) 0.016(3)
C2 0.074(5) 0.064(4) 0.071(4) 0.018(3) 0.013(4) 0.022(4)
C3 0.123(9) 0.060(5) 0.136(9) 0.034(6) 0.014(7) 0.014(6)
C4 0.202(14) 0.044(4) 0.097(7) 0.009(4) 0.049(8) 0.010(6)
C5 0.200(13) 0.037(4) 0.098(6) 0.008(4) 0.056(8) 0.016(5)
C6 0.084(5) 0.035(3) 0.101(5) 0.013(3) 0.030(4) 0.016(3)
C7 0.086(6) 0.096(6) 0.072(5) 0.020(4) 0.023(4) 0.040(5)
C8 0.112(6) 0.037(3) 0.075(4) -0.004(3) 0.017(4) 0.027(4)
C9 0.039(2) 0.043(3) 0.055(3) -0.002(2) 0.012(2) 0.016(2)
C10 0.030(2) 0.038(2) 0.046(2) -0.0079(18) 0.0034(17) 0.0095(18)
C11 0.0225(19) 0.043(2) 0.052(2) -0.007(2) -0.0032(17) 0.0088(18)
C12 0.057(4) 0.060(4) 0.106(6) -0.031(4) 0.002(4) 0.026(3)
C13 0.063(4) 0.082(6) 0.159(9) -0.069(6) 0.002(5) 0.030(4)
C14 0.089(6) 0.090(6) 0.125(8) -0.051(6) -0.015(6) 0.049(5)
C15 0.084(5) 0.090(6) 0.096(6) -0.054(5) -0.018(5) 0.040(5)
C16 0.058(4) 0.064(4) 0.068(4) -0.017(3) 0.000(3) 0.025(3)
C17 0.047(3) 0.051(3) 0.072(4) -0.016(3) 0.007(3) 0.022(3)
C18 0.080(5) 0.061(4) 0.164(9) -0.037(5) 0.012(5) 0.045(4)
C19 0.051(3) 0.063(4) 0.054(3) -0.013(3) 0.000(2) 0.026(3)
C20 0.054(3) 0.060(3) 0.050(3) -0.008(2) 0.003(2) 0.033(3)
C21 0.046(3) 0.047(3) 0.052(3) 0.007(2) 0.012(2) 0.028(2)
C22 0.049(3) 0.044(3) 0.050(3) 0.011(2) 0.012(2) 0.030(2)
C23 0.044(3) 0.054(3) 0.059(3) -0.002(2) 0.001(2) 0.029(2)
C24 0.046(3) 0.059(3) 0.060(3) -0.001(3) -0.001(2) 0.023(3)
C25 0.047(3) 0.074(4) 0.082(4) -0.005(3) -0.015(3) 0.028(3)
C26 0.062(4) 0.078(5) 0.086(5) 0.008(4) -0.020(4) 0.029(4)
C27 0.070(4) 0.080(5) 0.061(4) 0.006(3) -0.016(3) 0.030(4)
C28 0.045(3) 0.053(3) 0.067(3) 0.001(3) -0.007(2) 0.024(3)
C29 0.036(3) 0.090(6) 0.103(6) 0.007(5) -0.014(3) 0.006(3)
C30 0.048(3) 0.051(3) 0.061(3) 0.004(2) 0.001(2) 0.028(3)
C31 0.029(2) 0.036(2) 0.074(3) 0.007(2) 0.005(2) 0.0128(19)
C32 0.033(2) 0.031(2) 0.073(3) -0.008(2) -0.003(2) 0.0196(19)
C33 0.031(2) 0.033(2) 0.078(3) -0.014(2) -0.005(2) 0.0156(19)
C34 0.041(3) 0.033(2) 0.073(3) 0.011(2) 0.014(2) 0.011(2)
C35 0.057(4) 0.047(3) 0.089(5) 0.014(3) 0.027(3) 0.020(3)
C36 0.095(7) 0.053(4) 0.152(9) -0.005(5) 0.074(7) 0.000(4)
C37 0.153(12) 0.040(4) 0.235(16) 0.016(6) 0.122(12) 0.018(5)
C38 0.137(10) 0.032(4) 0.240(15) -0.004(6) 0.123(11) 0.007(5)
C39 0.068(4) 0.033(3) 0.131(7) 0.009(3) 0.050(5) 0.018(3)
C40 0.059(4) 0.100(6) 0.095(6) 0.004(5) 0.039(4) 0.017(4)
C41 0.056(3) 0.033(3) 0.108(5) 0.004(3) 0.037(3) 0.019(2)
C42 0.035(2) 0.031(2) 0.063(3) 0.0017(19) 0.007(2) 0.0180(19)
C43 0.029(2) 0.038(2) 0.052(2) 0.0067(18) 0.0038(17) 0.0198(19)
C44 0.0273(19) 0.036(2) 0.054(2) 0.0073(18) 0.0002(17) 0.0192(18)
C45 0.040(3) 0.036(2) 0.063(3) -0.005(2) -0.004(2) 0.011(2)
C46 0.042(3) 0.048(3) 0.072(4) -0.008(3) -0.002(2) 0.019(2)
C47 0.049(3) 0.040(3) 0.083(4) -0.013(3) -0.006(3) 0.016(2)
C48 0.046(3) 0.058(4) 0.087(5) -0.009(3) 0.005(3) 0.002(3)
C49 0.041(3) 0.060(4) 0.095(5) -0.005(3) 0.013(3) 0.013(3)
C50 0.037(3) 0.046(3) 0.071(3) -0.004(2) -0.001(2) 0.013(2)
C51 0.055(4) 0.072(4) 0.095(5) -0.032(4) -0.004(3) 0.029(3)
C52 0.035(3) 0.059(4) 0.081(4) -0.002(3) 0.013(3) 0.014(3)
C53 0.056(4) 0.071(4) 0.095(5) -0.018(4) 0.008(3) 0.033(4)
C54 0.059(4) 0.069(4) 0.082(4) -0.001(3) 0.020(3) 0.031(3)
C55 0.110(7) 0.059(5) 0.123(8) -0.030(5) 0.011(6) 0.043(5)
N1 0.048(2) 0.036(2) 0.063(3) 0.0038(19) 0.012(2) 0.0166(19)
N2 0.052(3) 0.058(3) 0.050(2) -0.007(2) 0.0047(19) 0.031(2)
N3 0.033(2) 0.041(2) 0.060(2) -0.0039(18) -0.0041(17) 0.0168(18)
N4 0.0324(19) 0.0294(18) 0.059(2) 0.0065(16) 0.0041(16) 0.0166(16)
N5 0.052(3) 0.054(3) 0.074(3) -0.008(2) 0.004(2) 0.023(2)
O1W 0.046(2) 0.051(2) 0.075(3) -0.0100(19) 0.0013(18) 0.0300(18)
O1 0.068(3) 0.072(3) 0.065(3) 0.012(2) 0.019(2) 0.023(3)
O2 0.051(2) 0.0332(17) 0.067(2) 0.0016(16) 0.0160(18) 0.0142(16)
O2W 0.059(3) 0.053(2) 0.068(3) 0.0050(19) 0.023(2) 0.028(2)
O3 0.0298(15) 0.0313(15) 0.0538(18) -0.0028(13) 0.0050(13) 0.0123(13)
O3W 0.0321(17) 0.047(2) 0.073(3) -0.0038(18) 0.0023(16) 0.0104(16)
O4 0.0256(14) 0.0387(17) 0.0474(17) -0.0026(13) 0.0013(12) 0.0123(13)
O4W 0.055(2) 0.049(2) 0.065(2) 0.0017(17) -0.0101(18) 0.0309(19)
O5W 0.050(2) 0.045(2) 0.094(3) -0.006(2) -0.010(2) 0.0247(19)
O5 0.055(3) 0.059(3) 0.137(5) -0.029(3) 0.003(3) 0.034(2)
O6 0.046(2) 0.047(2) 0.069(2) -0.0110(17) 0.0047(17) 0.0256(17)
O7 0.0385(17) 0.0381(17) 0.0512(18) 0.0011(14) 0.0070(14) 0.0198(15)
O8 0.0380(17) 0.0342(16) 0.0506(18) 0.0068(13) 0.0088(13) 0.0195(14)
O9 0.038(2) 0.062(3) 0.076(3) -0.005(2) -0.0096(18) 0.0174(19)
O10 0.0372(18) 0.046(2) 0.069(2) 0.0046(17) -0.0003(16) 0.0194(16)
O11 0.0348(16) 0.0373(17) 0.0538(19) -0.0039(14) 0.0028(14) 0.0187(14)
O12 0.0273(15) 0.0312(15) 0.070(2) -0.0080(15) 0.0038(14) 0.0147(13)
O13 0.049(2) 0.056(2) 0.072(3) 0.007(2) 0.023(2) 0.016(2)
O14 0.0442(19) 0.0328(16) 0.0557(19) 0.0064(14) 0.0059(15) 0.0165(15)
O15 0.0286(14) 0.0307(14) 0.0470(16) 0.0019(12) 0.0011(12) 0.0177(12)
O16 0.0231(13) 0.0371(16) 0.0494(17) 0.0027(13) 0.0015(12) 0.0165(13)
O17 0.0348(16) 0.0425(18) 0.0574(19) -0.0017(15) 0.0062(15) 0.0203(15)
O18 0.0261(13) 0.0273(14) 0.0504(17) -0.0005(12) 0.0002(12) 0.0132(12)
O19 0.0273(15) 0.0273(15) 0.049(3) 0.000 0.000 0.0136(7)
O20 0.0351(17) 0.0351(17) 0.047(3) 0.000 0.000 0.0176(8)
O21 0.046(2) 0.053(2) 0.094(3) -0.016(2) 0.008(2) 0.0201(19)
O22 0.0382(19) 0.0346(18) 0.086(3) -0.0060(18) 0.0145(18) 0.0094(15)
O23 0.050(2) 0.051(2) 0.074(3) -0.0098(19) 0.0006(19) 0.0263(19)
O24 0.186(9) 0.104(6) 0.092(5) -0.020(4) 0.019(5) 0.069(6)
O25 0.0361(18) 0.0361(18) 0.059(3) 0.000 0.000 0.0181(9)
O26 0.053(3) 0.095(5) 0.230(11) -0.027(6) 0.001(4) 0.036(3)
O6W 0.109(10) 0.120(10) 0.68(5) -0.007(17) -0.003(17) 0.008(8)
O7W 0.193(15) 0.103(9) 0.054(5) -0.020(5) -0.025(7) 0.116(11)
O8W 0.154(8) 0.154(8) 0.067(6) 0.000 0.000 0.077(4)
O9W 0.200(9) 0.122(6) 0.072(4) 0.004(4) 0.016(4) 0.118(6)
O10W 0.110(6) 0.110(6) 0.079(6) 0.000 0.000 0.055(3)
O11W 0.141(6) 0.138(6) 0.065(3) 0.000(3) 0.016(4) 0.089(6)
O12W 0.050(2) 0.114(4) 0.085(3) 0.011(3) 0.011(2) 0.059(3)
O13W 0.048(2) 0.045(2) 0.146(5) -0.018(3) -0.031(3) 0.033(2)
O14W 0.20(2) 0.20(2) 0.026(7) 0.000 0.000 0.101(10)
O15W 0.19(2) 0.32(3) 0.39(4) 0.30(3) 0.19(2) 0.23(2)
O16W 0.39(4) 0.20(2) 0.024(6) -0.050(9) -0.064(12) 0.25(3)
O17W 0.26(6) 0.009(9) 0.09(2) 0.003(11) 0.11(3) -0.003(17)
O18W 0.36(3) 0.40(3) 0.28(2) 0.04(2) -0.01(2) 0.30(3)

loop_
_atom_type_symbol
_atom_type_description
_atom_type_scat_dispersion_real
_atom_type_scat_dispersion_imag
_atom_type_scat_source
C C 0.0033 0.0016 'International Tables Vol C Tables 4.2.6.8 and 6.1.1.4'
H H 0.0000 0.0000 'International Tables Vol C Tables 4.2.6.8 and 6.1.1.4'
N N 0.0061 0.0033 'International Tables Vol C Tables 4.2.6.8 and 6.1.1.4'
O O 0.0106 0.0060 'International Tables Vol C Tables 4.2.6.8 and 6.1.1.4'
Cl Cl 0.1484 0.1585 'International Tables Vol C Tables 4.2.6.8 and 6.1.1.4'
Mn Mn 0.3368 0.7283 'International Tables Vol C Tables 4.2.6.8 and 6.1.1.4'

loop_
_geom_angle_atom_site_label_1
_geom_angle_atom_site_label_2
_geom_angle_atom_site_label_3
_geom_angle
_geom_angle_site_symmetry_1
_geom_angle_site_symmetry_3
O2 Mn1 O3 168.16(18) . .
O2 Mn1 O17 97.91(17) . .
O3 Mn1 O17 87.50(15) . .
O2 Mn1 N1 91.27(19) . .
O3 Mn1 N1 83.52(17) . .
O17 Mn1 N1 170.82(18) . .
O2 Mn1 O3W 94.08(18) . .
O3 Mn1 O3W 96.42(16) . .
O17 Mn1 O3W 90.27(16) . .
N1 Mn1 O3W 88.9(2) . .
O2 Mn1 O7 90.35(17) . .
O3 Mn1 O7 80.79(14) . .
O17 Mn1 O7 75.42(14) . .
N1 Mn1 O7 104.87(18) . .
O3W Mn1 O7 165.49(15) . .
O2 Mn1 Mn3 135.86(12) . .
O3 Mn1 Mn3 51.17(10) . .
O17 Mn1 Mn3 38.22(12) . .
N1 Mn1 Mn3 132.62(15) . .
O3W Mn1 Mn3 84.02(12) . .
O7 Mn1 Mn3 83.18(9) . .
O2 Mn1 Mn2 88.08(13) . .
O3 Mn1 Mn2 89.89(11) . .
O17 Mn1 Mn2 37.57(12) . .
N1 Mn1 Mn2 143.85(16) . .
O3W Mn1 Mn2 127.24(12) . .
O7 Mn1 Mn2 39.02(8) . .
Mn3 Mn1 Mn2 60.23(3) . .
O6 Mn2 O7 167.77(17) . .
O6 Mn2 O17 98.83(17) . .
O7 Mn2 O17 86.24(16) . .
O6 Mn2 N2 91.53(19) . .
O7 Mn2 N2 82.44(18) . .
O17 Mn2 N2 167.98(17) . .
O6 Mn2 O2W 97.22(17) . .
O7 Mn2 O2W 93.79(16) . .
O17 Mn2 O2W 91.06(18) . .
N2 Mn2 O2W 93.7(2) . .
O6 Mn2 O11 89.36(16) . .
O7 Mn2 O11 81.15(14) . .
O17 Mn2 O11 75.14(14) . .
N2 Mn2 O11 99.02(18) . .
O2W Mn2 O11 165.53(16) . .
O6 Mn2 Mn3 87.39(14) . .
O7 Mn2 Mn3 89.97(12) . .
O17 Mn2 Mn3 37.73(11) . .
N2 Mn2 Mn3 137.81(15) . .
O2W Mn2 Mn3 128.30(14) . .
O11 Mn2 Mn3 38.82(9) . .
O6 Mn2 Mn1 136.07(14) . .
O7 Mn2 Mn1 50.32(11) . .
O17 Mn2 Mn1 37.31(11) . .
N2 Mn2 Mn1 132.30(14) . .
O2W Mn2 Mn1 84.52(13) . .
O11 Mn2 Mn1 81.82(9) . .
Mn3 Mn2 Mn1 59.47(3) . .
O10 Mn3 O11 169.36(17) . .
O10 Mn3 O17 97.55(17) . .
O11 Mn3 O17 86.74(16) . .
O10 Mn3 N3 91.74(18) . .
O11 Mn3 N3 83.33(17) . .
O17 Mn3 N3 169.61(17) . .
O10 Mn3 O1W 93.66(17) . .
O11 Mn3 O1W 95.87(15) . .
O17 Mn3 O1W 92.65(16) . .
N3 Mn3 O1W 91.38(18) . .
O10 Mn3 O3 91.44(16) . .
O11 Mn3 O3 80.18(13) . .
O17 Mn3 O3 75.41(14) . .
N3 Mn3 O3 99.82(16) . .
O1W Mn3 O3 167.55(16) . .
O10 Mn3 Mn1 87.40(13) . .
O11 Mn3 Mn1 90.11(11) . .
O17 Mn3 Mn1 37.94(11) . .
N3 Mn3 Mn1 138.72(13) . .
O1W Mn3 Mn1 129.87(13) . .
O3 Mn3 Mn1 39.03(9) . .
O10 Mn3 Mn2 135.01(13) . .
O11 Mn3 Mn2 50.71(11) . .
O17 Mn3 Mn2 37.72(11) . .
N3 Mn3 Mn2 133.25(13) . .
O1W Mn3 Mn2 86.10(13) . .
O3 Mn3 Mn2 82.27(9) . .
Mn1 Mn3 Mn2 60.30(3) . .
O4 Mn4 O12 106.30(14) . .
O4 Mn4 O8 105.90(13) . .
O12 Mn4 O8 107.82(14) . .
O4 Mn4 O7 140.17(13) . .
O12 Mn4 O7 112.35(14) . .
O8 Mn4 O7 71.35(12) . .
O4 Mn4 O3 71.65(12) . .
O12 Mn4 O3 139.01(13) . .
O8 Mn4 O3 112.05(13) . .
O7 Mn4 O3 73.05(13) . .
O4 Mn4 O18 67.95(12) . .
O12 Mn4 O18 68.03(12) . .
O8 Mn4 O18 67.60(12) . .
O7 Mn4 O18 136.20(12) . .
O3 Mn4 O18 137.21(12) . .
O4 Mn4 O11 111.81(13) . .
O12 Mn4 O11 70.82(12) . .
O8 Mn4 O11 141.05(13) . .
O7 Mn4 O11 73.60(12) . .
O3 Mn4 O11 72.41(12) . .
O18 Mn4 O11 136.41(12) . .
O8 Mn5 O12 100.76(15) 3_565 .
O8 Mn5 O18 175.37(15) 3_565 .
O12 Mn5 O18 83.00(14) . .
O8 Mn5 O18 83.14(14) 3_565 3_565
O12 Mn5 O18 175.46(16) . 3_565
O18 Mn5 O18 93.22(18) . 3_565
O8 Mn5 Cl2 98.19(12) 3_565 .
O12 Mn5 Cl2 92.95(13) . .
O18 Mn5 Cl2 84.24(11) . .
O18 Mn5 Cl2 84.15(11) 3_565 .
O8 Mn5 Cl1 93.42(12) 3_565 .
O12 Mn5 Cl1 98.85(12) . .
O18 Mn5 Cl1 83.27(10) . .
O18 Mn5 Cl1 83.13(10) 3_565 .
Cl2 Mn5 Cl1 161.61(6) . .
O8 Mn5 Mn6 149.06(12) 3_565 .
O12 Mn5 Mn6 92.22(11) . .
O18 Mn5 Mn6 32.26(10) . .
O18 Mn5 Mn6 83.25(10) 3_565 .
Cl2 Mn5 Mn6 52.80(4) . .
Cl1 Mn5 Mn6 112.33(4) . .
O16 Mn6 O4 100.42(14) . .
O16 Mn6 O18 175.27(14) . .
O4 Mn6 O18 83.04(14) . .
O16 Mn6 O19 83.82(19) . .
O4 Mn6 O19 174.52(17) . .
O18 Mn6 O19 92.9(2) . .
O16 Mn6 Cl2 92.37(11) . .
O4 Mn6 Cl2 99.21(11) . .
O18 Mn6 Cl2 83.86(10) . .
O19 Mn6 Cl2 83.98(4) . .
O16 Mn6 Cl2 99.69(11) . 2_665
O4 Mn6 Cl2 92.47(11) . 2_665
O18 Mn6 Cl2 83.29(10) . 2_665
O19 Mn6 Cl2 83.36(4) . 2_665
Cl2 Mn6 Cl2 161.44(6) . 2_665
O16 Mn6 Mn5 143.41(10) . .
O4 Mn6 Mn5 95.45(11) . .
O18 Mn6 Mn5 32.27(9) . .
O19 Mn6 Mn5 82.94(15) . .
Cl2 Mn6 Mn5 52.40(4) . .
Cl2 Mn6 Mn5 112.40(4) 2_665 .
O16 Mn7 O16 107.14(10) 2_665 3_565
O16 Mn7 O16 107.14(10) 2_665 .
O16 Mn7 O16 107.14(10) 3_565 .
O16 Mn7 O19 68.29(9) 2_665 .
O16 Mn7 O19 68.29(9) 3_565 .
O16 Mn7 O19 68.29(9) . .
O16 Mn7 O15 71.10(12) 2_665 2_665
O16 Mn7 O15 141.05(12) 3_565 2_665
O16 Mn7 O15 110.44(12) . 2_665
O19 Mn7 O15 136.35(8) . 2_665
O16 Mn7 O15 110.44(12) 2_665 3_565
O16 Mn7 O15 71.10(12) 3_565 3_565
O16 Mn7 O15 141.05(12) . 3_565
O19 Mn7 O15 136.35(8) . 3_565
O15 Mn7 O15 73.42(12) 2_665 3_565
O16 Mn7 O15 141.05(12) 2_665 .
O16 Mn7 O15 110.44(12) 3_565 .
O16 Mn7 O15 71.10(12) . .
O19 Mn7 O15 136.35(8) . .
O15 Mn7 O15 73.42(12) 2_665 .
O15 Mn7 O15 73.42(12) 3_565 .
O14 Mn8 O15 170.13(16) . .
O14 Mn8 O20 98.30(16) . .
O15 Mn8 O20 86.25(16) . .
O14 Mn8 N4 92.01(16) . .
O15 Mn8 N4 82.62(15) . .
O20 Mn8 N4 167.89(19) . .
O14 Mn8 O4W 93.78(17) . .
O15 Mn8 O4W 94.85(16) . .
O20 Mn8 O4W 91.57(16) . .
N4 Mn8 O4W 94.09(17) . .
O14 Mn8 O15 91.20(14) . 3_565
O15 Mn8 O15 81.40(17) . 3_565
O20 Mn8 O15 75.71(14) . 3_565
N4 Mn8 O15 97.84(15) . 3_565
O4W Mn8 O15 166.90(14) . 3_565
O14 Mn8 Mn8 135.92(12) . 2_665
O15 Mn8 Mn8 49.87(10) . 2_665
O20 Mn8 Mn8 37.88(9) . 2_665
N4 Mn8 Mn8 132.06(12) . 2_665
O4W Mn8 Mn8 85.22(12) . 2_665
O15 Mn8 Mn8 82.78(8) 3_565 2_665
O14 Mn8 Mn8 88.55(12) . 3_565
O15 Mn8 Mn8 89.76(9) . 3_565
O20 Mn8 Mn8 37.88(9) . 3_565
N4 Mn8 Mn8 136.92(12) . 3_565
O4W Mn8 Mn8 128.86(12) . 3_565
O15 Mn8 Mn8 39.10(8) 3_565 3_565
Mn8 Mn8 Mn8 60.0 2_665 3_565
O22 Mn9 O23 173.6(2) . .
O22 Mn9 O25 97.94(17) . .
O23 Mn9 O25 86.9(2) . .
O22 Mn9 N5 92.4(2) . .
O23 Mn9 N5 83.1(2) . .
O25 Mn9 N5 169.01(18) . .
O22 Mn9 O5W 91.4(2) . .
O23 Mn9 O5W 92.92(19) . .
O25 Mn9 O5W 88.77(19) . .
N5 Mn9 O5W 87.3(2) . .
O22 Mn9 O23 87.01(19) . 2_765
O23 Mn9 O23 90.1(3) . 2_765
O25 Mn9 O23 76.04(16) . 2_765
N5 Mn9 O23 108.4(2) . 2_765
O5W Mn9 O23 164.33(18) . 2_765
O22 Mn9 Mn9 135.78(12) . 3_675
O23 Mn9 Mn9 49.45(14) . 3_675
O25 Mn9 Mn9 38.05(11) . 3_675
N5 Mn9 Mn9 131.24(16) . 3_675
O5W Mn9 Mn9 85.03(12) . 3_675
O23 Mn9 Mn9 85.31(11) 2_765 3_675
O22 Mn9 Mn9 88.30(13) . 2_765
O23 Mn9 Mn9 93.00(13) . 2_765
O25 Mn9 Mn9 38.05(11) . 2_765
N5 Mn9 Mn9 146.82(19) . 2_765
O5W Mn9 Mn9 125.88(13) . 2_765
O23 Mn9 Mn9 38.53(11) 2_765 2_765
Mn9 Mn9 Mn9 60.0 3_675 2_765
Mn5 Cl1 Mn5 74.64(7) 2_665 3_565
Mn5 Cl1 Mn5 74.64(7) 2_665 .
Mn5 Cl1 Mn5 74.64(7) 3_565 .
Mn5 Cl2 Mn6 74.80(5) . .
Mn5 Cl2 Mn6 74.85(5) . 3_565
Mn6 Cl2 Mn6 74.70(5) . 3_565
O2 C1 C6 124.9(6) . .
O2 C1 C2 116.1(7) . .
C6 C1 C2 119.0(6) . .
O1 C2 C3 123.9(9) . .
O1 C2 C1 115.0(7) . .
C3 C2 C1 121.0(9) . .
C2 C3 C4 118.8(10) . .
C2 C3 H3 120.6 . .
C4 C3 H3 120.6 . .
C5 C4 C3 120.6(9) . .
C5 C4 H4A 119.7 . .
C3 C4 H4A 119.7 . .
C4 C5 C6 121.0(9) . .
C4 C5 H5A 119.5 . .
C6 C5 H5A 119.5 . .
C1 C6 C5 119.2(7) . .
C1 C6 C8 122.4(6) . .
C5 C6 C8 118.2(8) . .
O1 C7 H7A 109.5 . .
O1 C7 H7B 109.5 . .
H7A C7 H7B 109.5 . .
O1 C7 H7C 109.5 . .
H7A C7 H7C 109.5 . .
H7B C7 H7C 109.5 . .
N1 C8 C6 123.3(7) . .
N1 C8 H8A 118.3 . .
C6 C8 H8A 118.3 . .
N1 C9 C10 105.8(4) . .
N1 C9 H9A 110.6 . .
C10 C9 H9A 110.6 . .
N1 C9 H9B 110.6 . .
C10 C9 H9B 110.6 . .
H9A C9 H9B 108.7 . .
O3 C10 C9 106.7(4) . .
O3 C10 C11 107.8(4) . .
C9 C10 C11 115.0(4) . .
O3 C10 H10A 109.1 . .
C9 C10 H10A 109.1 . .
C11 C10 H10A 109.1 . .
O4 C11 C10 109.5(4) . .
O4 C11 H11A 109.8 . .
C10 C11 H11A 109.8 . .
O4 C11 H11B 109.8 . .
C10 C11 H11B 109.8 . .
H11A C11 H11B 108.2 . .
C13 C12 O5 126.8(8) . .
C13 C12 C17 120.6(8) . .
O5 C12 C17 112.5(6) . .
C12 C13 C14 120.1(8) . .
C12 C13 H13A 119.9 . .
C14 C13 H13A 119.9 . .
C15 C14 C13 119.3(8) . .
C15 C14 H14A 120.3 . .
C13 C14 H14A 120.3 . .
C14 C15 C16 122.1(9) . .
C14 C15 H15A 118.9 . .
C16 C15 H15A 118.9 . .
C17 C16 C19 122.5(6) . .
C17 C16 C15 119.4(7) . .
C19 C16 C15 117.9(7) . .
O6 C17 C16 125.8(6) . .
O6 C17 C12 116.5(6) . .
C16 C17 C12 117.8(6) . .
O5 C18 H18A 109.5 . .
O5 C18 H18B 109.5 . .
H18A C18 H18B 109.5 . .
O5 C18 H18C 109.5 . .
H18A C18 H18C 109.5 . .
H18B C18 H18C 109.5 . .
N2 C19 C16 125.5(6) . .
N2 C19 H19A 117.3 . .
C16 C19 H19A 117.3 . .
N2 C20 C21 107.7(5) . .
N2 C20 H20B 110.2 . .
C21 C20 H20B 110.2 . .
N2 C20 H20C 110.2 . .
C21 C20 H20C 110.2 . .
H20B C20 H20C 108.5 . .
O7 C21 C20 107.0(4) . .
O7 C21 C22 107.4(4) . .
C20 C21 C22 113.8(5) . .
O7 C21 H21A 109.5 . .
C20 C21 H21A 109.5 . .
C22 C21 H21A 109.5 . .
O8 C22 C21 109.2(4) . .
O8 C22 H22A 109.8 . .
C21 C22 H22A 109.8 . .
O8 C22 H22B 109.8 . .
C21 C22 H22B 109.8 . .
H22A C22 H22B 108.3 . .
O10 C23 C24 118.1(5) . .
O10 C23 C28 122.2(5) . .
C24 C23 C28 119.8(6) . .
O9 C24 C25 125.4(6) . .
O9 C24 C23 114.3(5) . .
C25 C24 C23 120.3(6) . .
C26 C25 C24 120.4(6) . .
C26 C25 H25A 119.8 . .
C24 C25 H25A 119.8 . .
C27 C26 C25 120.6(7) . .
C27 C26 H26A 119.7 . .
C25 C26 H26A 119.7 . .
C26 C27 C28 121.9(7) . .
C26 C27 H27A 119.1 . .
C28 C27 H27A 119.1 . .
C27 C28 C30 119.4(6) . .
C27 C28 C23 116.9(6) . .
C30 C28 C23 123.5(6) . .
O9 C29 H29A 109.5 . .
O9 C29 H29B 109.5 . .
H29A C29 H29B 109.5 . .
O9 C29 H29C 109.5 . .
H29A C29 H29C 109.5 . .
H29B C29 H29C 109.5 . .
N3 C30 C28 125.0(6) . .
N3 C30 H30A 117.5 . .
C28 C30 H30A 117.5 . .
N3 C31 C32 106.8(4) . .
N3 C31 H31A 110.4 . .
C32 C31 H31A 110.4 . .
N3 C31 H31B 110.4 . .
C32 C31 H31B 110.4 . .
H31A C31 H31B 108.6 . .
O11 C32 C31 106.2(4) . .
O11 C32 C33 107.6(4) . .
C31 C32 C33 115.0(5) . .
O11 C32 H32A 109.3 . .
C31 C32 H32A 109.3 . .
C33 C32 H32A 109.3 . .
O12 C33 C32 108.9(4) . .
O12 C33 H33A 109.9 . .
C32 C33 H33A 109.9 . .
O12 C33 H33B 109.9 . .
C32 C33 H33B 109.9 . .
H33A C33 H33B 108.3 . .
O14 C34 C39 124.6(5) . .
O14 C34 C35 117.1(6) . .
C39 C34 C35 118.4(6) . .
O13 C35 C36 125.3(6) . .
O13 C35 C34 114.4(6) . .
C36 C35 C34 120.3(7) . .
C35 C36 C37 120.7(7) . .
C35 C36 H36A 119.7 . .
C37 C36 H36A 119.7 . .
C38 C37 C36 120.0(9) . .
C38 C37 H37A 120.0 . .
C36 C37 H37A 120.0 . .
C37 C38 C39 121.0(9) . .
C37 C38 H38A 119.5 . .
C39 C38 H38A 119.5 . .
C34 C39 C38 119.7(6) . .
C34 C39 C41 123.1(6) . .
C38 C39 C41 117.0(7) . .
O13 C40 H40A 109.5 . .
O13 C40 H40B 109.5 . .
H40A C40 H40B 109.5 . .
O13 C40 H40C 109.5 . .
H40A C40 H40C 109.5 . .
H40B C40 H40C 109.5 . .
N4 C41 C39 124.6(6) . .
N4 C41 H41A 117.7 . .
C39 C41 H41A 117.7 . .
N4 C42 C43 107.3(4) . .
N4 C42 H42A 110.3 . .
C43 C42 H42A 110.3 . .
N4 C42 H42B 110.3 . .
C43 C42 H42B 110.3 . .
H42A C42 H42B 108.5 . .
O15 C43 C42 106.8(4) . .
O15 C43 C44 106.8(4) . .
C42 C43 C44 114.1(4) . .
O15 C43 H43A 109.7 . .
C42 C43 H43A 109.7 . .
C44 C43 H43A 109.7 . .
O16 C44 C43 110.2(3) . .
O16 C44 H44A 109.6 . .
C43 C44 H44A 109.6 . .
O16 C44 H44B 109.6 . .
C43 C44 H44B 109.6 . .
H44A C44 H44B 108.1 . .
O22 C45 C50 123.2(5) . .
O22 C45 C46 117.0(5) . .
C50 C45 C46 119.8(5) . .
O21 C46 C47 126.5(6) . .
O21 C46 C45 114.3(5) . .
C47 C46 C45 119.2(6) . .
C46 C47 C48 119.6(6) . .
C46 C47 H47A 120.2 . .
C48 C47 H47A 120.2 . .
C49 C48 C47 122.8(6) . .
C49 C48 H48A 118.6 . .
C47 C48 H48A 118.6 . .
C48 C49 C50 119.9(6) . .
C48 C49 H49A 120.1 . .
C50 C49 H49A 120.1 . .
C45 C50 C52 124.5(5) . .
C45 C50 C49 118.5(6) . .
C52 C50 C49 117.0(6) . .
O21 C51 H51A 109.5 . .
O21 C51 H51B 109.5 . .
H51A C51 H51B 109.5 . .
O21 C51 H51C 109.5 . .
H51A C51 H51C 109.5 . .
H51B C51 H51C 109.5 . .
N5 C52 C50 125.5(6) . .
N5 C52 H52A 117.2 . .
C50 C52 H52A 117.2 . .
N5 C53 C54 105.0(6) . .
N5 C53 H53A 110.7 . .
C54 C53 H53A 110.7 . .
N5 C53 H53B 110.7 . .
C54 C53 H53B 110.7 . .
H53A C53 H53B 108.8 . .
O23 C54 C55 109.7(7) . .
O23 C54 C53 107.0(6) . .
C55 C54 C53 110.5(7) . .
O23 C54 H54A 109.9 . .
C55 C54 H54A 109.9 . .
C53 C54 H54A 109.9 . .
O24 C55 C54 112.7(7) . .
O24 C55 H55A 109.1 . .
C54 C55 H55A 109.1 . .
O24 C55 H55B 109.1 . .
C54 C55 H55B 109.1 . .
H55A C55 H55B 107.8 . .
O26 C56 H56A 109.5 . .
O26 C56 H56B 109.5 . .
H56A C56 H56B 109.5 . .
O26 C56 H56C 109.5 . .
H56A C56 H56C 109.5 . .
H56B C56 H56C 109.5 . .
C8 N1 C9 121.8(6) . .
C8 N1 Mn1 125.6(5) . .
C9 N1 Mn1 111.9(3) . .
C19 N2 C20 120.7(5) . .
C19 N2 Mn2 126.5(4) . .
C20 N2 Mn2 112.4(4) . .
C30 N3 C31 121.9(5) . .
C30 N3 Mn3 126.4(4) . .
C31 N3 Mn3 111.6(3) . .
C41 N4 C42 120.9(5) . .
C41 N4 Mn8 126.4(4) . .
C42 N4 Mn8 112.6(3) . .
C52 N5 C53 121.4(6) . .
C52 N5 Mn9 124.5(5) . .
C53 N5 Mn9 113.9(4) . .
Mn3 O1W H1WA 142.3 . .
Mn3 O1W H1WB 99.4 . .
H1WA O1W H1WB 107.7 . .
C2 O1 C7 116.7(7) . .
C1 O2 Mn1 125.8(4) . .
Mn2 O2W H2WA 112.5 . .
Mn2 O2W H2WB 136.2 . .
H2WA O2W H2WB 54.9 . .
C10 O3 Mn1 111.8(3) . .
C10 O3 Mn4 109.6(3) . .
Mn1 O3 Mn4 109.36(17) . .
C10 O3 Mn3 136.8(3) . .
Mn1 O3 Mn3 89.80(13) . .
Mn4 O3 Mn3 96.54(12) . .
Mn1 O3W H3WA 112.1 . .
Mn1 O3W H3WB 100.2 . .
H3WA O3W H3WB 131.1 . .
C11 O4 Mn6 128.4(3) . .
C11 O4 Mn4 121.4(3) . .
Mn6 O4 Mn4 107.52(15) . .
Mn8 O4W H4WA 140.0 . .
Mn8 O4W H4WB 116.2 . .
H4WA O4W H4WB 103.5 . .
Mn9 O5W H5WA 105.8 . .
Mn9 O5W H5WB 128.2 . .
H5WA O5W H5WB 114.1 . .
C12 O5 C18 118.3(6) . .
C17 O6 Mn2 128.1(4) . .
C21 O7 Mn2 111.0(3) . .
C21 O7 Mn4 110.1(3) . .
Mn2 O7 Mn4 109.02(16) . .
C21 O7 Mn1 137.3(3) . .
Mn2 O7 Mn1 90.66(14) . .
Mn4 O7 Mn1 95.77(14) . .
C22 O8 Mn5 128.4(3) . 2_665
C22 O8 Mn4 120.6(3) . .
Mn5 O8 Mn4 107.90(15) 2_665 .
C24 O9 C29 117.7(6) . .
C23 O10 Mn3 129.1(4) . .
C32 O11 Mn3 111.0(3) . .
C32 O11 Mn4 109.3(3) . .
Mn3 O11 Mn4 110.06(15) . .
C32 O11 Mn2 138.3(3) . .
Mn3 O11 Mn2 90.48(14) . .
Mn4 O11 Mn2 94.83(13) . .
C33 O12 Mn5 127.1(3) . .
C33 O12 Mn4 122.2(3) . .
Mn5 O12 Mn4 107.33(15) . .
C35 O13 C40 119.2(6) . .
C34 O14 Mn8 129.0(4) . .
C43 O15 Mn8 110.8(3) . .
C43 O15 Mn8 138.2(3) . 2_665
Mn8 O15 Mn8 91.03(13) . 2_665
C43 O15 Mn7 109.5(3) . .
Mn8 O15 Mn7 108.32(14) . .
Mn8 O15 Mn7 95.73(11) 2_665 .
C44 O16 Mn6 128.1(3) . .
C44 O16 Mn7 120.4(3) . .
Mn6 O16 Mn7 106.62(14) . .
Mn1 O17 Mn2 105.11(17) . .
Mn1 O17 Mn3 103.84(18) . .
Mn2 O17 Mn3 104.55(17) . .
Mn6 O18 Mn5 115.47(16) . .
Mn6 O18 Mn5 115.99(16) . 2_665
Mn5 O18 Mn5 117.21(17) . 2_665
Mn6 O18 Mn4 101.32(13) . .
Mn5 O18 Mn4 101.49(13) . .
Mn5 O18 Mn4 101.24(13) 2_665 .
Mn6 O19 Mn6 116.42(11) 2_665 3_565
Mn6 O19 Mn6 116.42(11) 2_665 .
Mn6 O19 Mn6 116.42(11) 3_565 .
Mn6 O19 Mn7 101.04(17) 2_665 .
Mn6 O19 Mn7 101.04(17) 3_565 .
Mn6 O19 Mn7 101.04(17) . .
Mn8 O20 Mn8 104.24(19) 3_565 2_665
Mn8 O20 Mn8 104.24(19) 3_565 .
Mn8 O20 Mn8 104.24(19) 2_665 .
C46 O21 C51 115.8(5) . .
C45 O22 Mn9 128.9(4) . .
C54 O23 Mn9 111.9(4) . .
C54 O23 Mn9 134.3(4) . 3_675
Mn9 O23 Mn9 92.03(19) . 3_675
Mn9 O25 Mn9 103.9(2) 3_675 .
Mn9 O25 Mn9 103.9(2) 3_675 2_765
Mn9 O25 Mn9 103.9(2) . 2_765
C56 O26 H26 109.5 . .

loop_
_geom_bond_atom_site_label_1
_geom_bond_atom_site_label_2
_geom_bond_distance
_geom_bond_site_symmetry_2
Mn1 O2 1.889(4) .
Mn1 O3 1.901(4) .
Mn1 O17 1.912(4) .
Mn1 N1 1.972(5) .
Mn1 O3W 2.232(4) .
Mn1 O7 2.343(4) .
Mn1 Mn3 3.0190(11) .
Mn1 Mn2 3.0447(12) .
Mn2 O6 1.889(4) .
Mn2 O7 1.917(3) .
Mn2 O17 1.923(4) .
Mn2 N2 1.979(5) .
Mn2 O2W 2.215(4) .
Mn2 O11 2.355(4) .
Mn2 Mn3 3.0426(13) .
Mn3 O10 1.862(4) .
Mn3 O11 1.907(4) .
Mn3 O17 1.924(4) .
Mn3 N3 1.983(5) .
Mn3 O1W 2.200(4) .
Mn3 O3 2.352(3) .
Mn4 O4 2.180(4) .
Mn4 O12 2.183(3) .
Mn4 O8 2.193(3) .
Mn4 O7 2.325(4) .
Mn4 O3 2.332(3) .
Mn4 O18 2.338(3) .
Mn4 O11 2.347(3) .
Mn5 O8 1.884(3) 3_565
Mn5 O12 1.911(3) .
Mn5 O18 1.911(3) .
Mn5 O18 1.919(3) 3_565
Mn5 Cl2 2.6533(19) .
Mn5 Cl1 2.697(2) .
Mn5 Mn6 3.2317(11) .
Mn6 O16 1.893(4) .
Mn6 O4 1.903(3) .
Mn6 O18 1.910(4) .
Mn6 O19 1.9121(13) .
Mn6 Cl2 2.6676(17) .
Mn6 Cl2 2.6900(17) 2_665
Mn7 O16 2.196(3) 2_665
Mn7 O16 2.196(3) 3_565
Mn7 O16 2.196(3) .
Mn7 O19 2.328(6) .
Mn7 O15 2.330(3) 2_665
Mn7 O15 2.330(3) 3_565
Mn7 O15 2.330(3) .
Mn8 O14 1.875(4) .
Mn8 O15 1.919(3) .
Mn8 O20 1.927(3) .
Mn8 N4 1.983(4) .
Mn8 O4W 2.173(4) .
Mn8 O15 2.327(3) 3_565
Mn8 Mn8 3.0426(12) 2_665
Mn8 Mn8 3.0426(12) 3_565
Mn9 O22 1.886(4) .
Mn9 O23 1.892(4) .
Mn9 O25 1.928(3) .
Mn9 N5 1.985(6) .
Mn9 O5W 2.270(5) .
Mn9 O23 2.308(5) 2_765
Mn9 Mn9 3.0357(15) 3_675
Mn9 Mn9 3.0357(15) 2_765
Cl1 Mn5 2.697(2) 2_665
Cl1 Mn5 2.697(2) 3_565
Cl2 Mn6 2.6900(17) 3_565
C1 O2 1.315(7) .
C1 C6 1.382(11) .
C1 C2 1.405(9) .
C2 O1 1.353(10) .
C2 C3 1.384(13) .
C3 C4 1.387(18) .
C3 H3 0.9300 .
C4 C5 1.364(14) .
C4 H4A 0.9300 .
C5 C6 1.402(10) .
C5 H5A 0.9300 .
C6 C8 1.481(11) .
C7 O1 1.427(9) .
C7 H7A 0.9600 .
C7 H7B 0.9600 .
C7 H7C 0.9600 .
C8 N1 1.259(8) .
C8 H8A 0.9300 .
C9 N1 1.496(7) .
C9 C10 1.505(8) .
C9 H9A 0.9700 .
C9 H9B 0.9700 .
C10 O3 1.451(6) .
C10 C11 1.530(7) .
C10 H10A 0.9800 .
C11 O4 1.416(5) .
C11 H11A 0.9700 .
C11 H11B 0.9700 .
C12 C13 1.352(10) .
C12 O5 1.355(10) .
C12 C17 1.458(9) .
C13 C14 1.460(15) .
C13 H13A 0.9300 .
C14 C15 1.306(13) .
C14 H14A 0.9300 .
C15 C16 1.444(9) .
C15 H15A 0.9300 .
C16 C17 1.397(10) .
C16 C19 1.405(10) .
C17 O6 1.314(7) .
C18 O5 1.422(8) .
C18 H18A 0.9600 .
C18 H18B 0.9600 .
C18 H18C 0.9600 .
C19 N2 1.290(8) .
C19 H19A 0.9300 .
C20 N2 1.481(7) .
C20 C21 1.506(8) .
C20 H20B 0.9700 .
C20 H20C 0.9700 .
C21 O7 1.428(7) .
C21 C22 1.534(7) .
C21 H21A 0.9800 .
C22 O8 1.419(6) .
C22 H22A 0.9700 .
C22 H22B 0.9700 .
C23 O10 1.357(7) .
C23 C24 1.390(8) .
C23 C28 1.430(9) .
C24 O9 1.364(8) .
C24 C25 1.378(10) .
C25 C26 1.373(12) .
C25 H25A 0.9300 .
C26 C27 1.351(11) .
C26 H26A 0.9300 .
C27 C28 1.411(9) .
C27 H27A 0.9300 .
C28 C30 1.419(8) .
C29 O9 1.389(8) .
C29 H29A 0.9600 .
C29 H29B 0.9600 .
C29 H29C 0.9600 .
C30 N3 1.283(7) .
C30 H30A 0.9300 .
C31 N3 1.483(6) .
C31 C32 1.516(8) .
C31 H31A 0.9700 .
C31 H31B 0.9700 .
C32 O11 1.439(6) .
C32 C33 1.538(7) .
C32 H32A 0.9800 .
C33 O12 1.411(6) .
C33 H33A 0.9700 .
C33 H33B 0.9700 .
C34 O14 1.316(7) .
C34 C39 1.395(9) .
C34 C35 1.425(8) .
C35 O13 1.345(9) .
C35 C36 1.359(11) .
C36 C37 1.425(15) .
C36 H36A 0.9300 .
C37 C38 1.325(13) .
C37 H37A 0.9300 .
C38 C39 1.429(10) .
C38 H38A 0.9300 .
C39 C41 1.443(9) .
C40 O13 1.431(8) .
C40 H40A 0.9600 .
C40 H40B 0.9600 .
C40 H40C 0.9600 .
C41 N4 1.276(7) .
C41 H41A 0.9300 .
C42 N4 1.481(6) .
C42 C43 1.512(7) .
C42 H42A 0.9700 .
C42 H42B 0.9700 .
C43 O15 1.440(5) .
C43 C44 1.534(6) .
C43 H43A 0.9800 .
C44 O16 1.422(5) .
C44 H44A 0.9700 .
C44 H44B 0.9700 .
C45 O22 1.340(6) .
C45 C50 1.398(8) .
C45 C46 1.428(8) .
C46 O21 1.361(8) .
C46 C47 1.384(8) .
C47 C48 1.395(10) .
C47 H47A 0.9300 .
C48 C49 1.320(11) .
C48 H48A 0.9300 .
C49 C50 1.446(8) .
C49 H49A 0.9300 .
C50 C52 1.405(9) .
C51 O21 1.428(8) .
C51 H51A 0.9600 .
C51 H51B 0.9600 .
C51 H51C 0.9600 .
C52 N5 1.315(8) .
C52 H52A 0.9300 .
C53 N5 1.454(9) .
C53 C54 1.576(11) .
C53 H53A 0.9700 .
C53 H53B 0.9700 .
C54 O23 1.420(8) .
C54 C55 1.520(11) .
C54 H54A 0.9800 .
C55 O24 1.482(15) .
C55 H55A 0.9700 .
C55 H55B 0.9700 .
C56 O26 1.422(13) .
C56 H56A 0.9600 .
C56 H56B 0.9600 .
C56 H56C 0.9600 .
O1W H1WA 0.8408 .
O1W H1WB 0.7993 .
O2W H2WA 1.0419 .
O2W H2WB 0.9654 .
O3W H3WA 0.8119 .
O3W H3WB 0.9847 .
O4W H4WA 0.8102 .
O4W H4WB 1.0059 .
O5W H5WA 0.9977 .
O5W H5WB 0.7326 .
O8 Mn5 1.884(3) 2_665
O15 Mn8 2.327(3) 2_665
O18 Mn5 1.919(3) 2_665
O19 Mn6 1.9121(13) 2_665
O19 Mn6 1.9121(13) 3_565
O20 Mn8 1.927(3) 3_565
O20 Mn8 1.927(3) 2_665
O23 Mn9 2.308(5) 3_675
O25 Mn9 1.928(3) 3_675
O25 Mn9 1.928(3) 2_765
O26 H26 0.8200 .
